data_7043556
loop_
_publ_author_name
'Sch\"onweiz, Stefanie'
'Sorsche, Dieter'
'Schwarz, Benjamin'
'Rau, Sven'
'Streb, Carsten'

_publ_section_title
;
 Structural and reactivity insights into covalently linked Cu(I)
 complex-Anderson polyoxometalates
;
_journal_name_full 'Dalton Trans.'
_journal_paper_doi 10.1039/C7DT02316B
_journal_year 2017
_chemical_formula_moiety '2(C52 H44 Cu Fe0.5 Mo3 N3 O13 P2), C16 H36 N, C3 H7 N O'
_chemical_formula_sum 'C123 H131 Cu2 Fe Mo6 N8 O27 P4'
_chemical_formula_weight 3035.80
_chemical_name_systematic
;
 ?
;
_space_group_crystal_system triclinic
_space_group_IT_number 2
_space_group_name_Hall '-P 1'
_space_group_name_H-M_alt 'P -1'
_symmetry_space_group_name_Hall '-P 1'
_symmetry_space_group_name_H-M 'P -1'
_atom_sites_solution_hydrogens geom
_atom_sites_solution_primary heavy
_audit_creation_date 2017-06-12
_audit_creation_method
;
Olex2 1.2
(compiled 2017.03.28 svn.r3405 for OlexSys, GUI svn.r5337)
;
_audit_update_record
;
2017-06-25 deposited with the CCDC.
2017-07-07 downloaded from the CCDC.
;
_cell_angle_alpha 76.188(2)
_cell_angle_beta 84.685(2)
_cell_angle_gamma 77.648(3)
_cell_formula_units_Z 2
_cell_length_a 17.4451(10)
_cell_length_b 20.8647(12)
_cell_length_c 23.6902(12)
_cell_measurement_reflns_used 9571
_cell_measurement_temperature 150(2)
_cell_measurement_theta_max 26.38
_cell_measurement_theta_min 2.34
_cell_volume 8171.9(8)
_computing_cell_refinement 'SAINT v8.37A (Bruker, 2015)'
_computing_data_reduction 'SAINT v8.37A (Bruker, 2015)'
_computing_molecular_graphics 'Olex2 (Dolomanov et al., 2009)'
_computing_publication_material 'Olex2 (Dolomanov et al., 2009)'
_computing_structure_refinement 'ShelXL (Sheldrick, 2015)'
_computing_structure_solution 'ShelXS (Sheldrick, 2008)'
_diffrn_ambient_temperature 149.99
_diffrn_measured_fraction_theta_full 0.999
_diffrn_measured_fraction_theta_max 0.996
_diffrn_measurement_device_type 'Bruker D8 Quest'
_diffrn_measurement_method '\f and \w scans'
_diffrn_radiation_type MoK\a
_diffrn_radiation_wavelength 0.71073
_diffrn_reflns_av_R_equivalents 0.0824
_diffrn_reflns_av_unetI/netI 0.0474
_diffrn_reflns_Laue_measured_fraction_full 0.999
_diffrn_reflns_Laue_measured_fraction_max 0.996
_diffrn_reflns_limit_h_max 21
_diffrn_reflns_limit_h_min -21
_diffrn_reflns_limit_k_max 26
_diffrn_reflns_limit_k_min -26
_diffrn_reflns_limit_l_max 29
_diffrn_reflns_limit_l_min -29
_diffrn_reflns_number 240959
_diffrn_reflns_point_group_measured_fraction_full 0.999
_diffrn_reflns_point_group_measured_fraction_max 0.996
_diffrn_reflns_theta_full 25.242
_diffrn_reflns_theta_max 26.401
_diffrn_reflns_theta_min 2.043
_diffrn_standards_number 0
_exptl_absorpt_coefficient_mu 0.882
_exptl_absorpt_correction_T_max 0.7454
_exptl_absorpt_correction_T_min 0.6893
_exptl_absorpt_correction_type multi-scan
_exptl_absorpt_process_details
'SADABS-2016/2 (Bruker,2016/2) was used for absorption correction. wR2(int) was 0.0763 before and 0.0665 after correction. The Ratio of minimum to maximum transmission is 0.9247. The \l/2 correction factor is Not present.'
_exptl_crystal_colour yellow
_exptl_crystal_colour_primary yellow
_exptl_crystal_density_diffrn 1.234
_exptl_crystal_description thin
_exptl_crystal_F_000 3074
_exptl_crystal_size_max 0.3
_exptl_crystal_size_mid 0.2
_exptl_crystal_size_min 0.1
_refine_diff_density_max 2.372
_refine_diff_density_min -1.008
_refine_diff_density_rms 0.145
_refine_ls_extinction_method none
_refine_ls_goodness_of_fit_ref 1.072
_refine_ls_hydrogen_treatment constr
_refine_ls_matrix_type full
_refine_ls_number_parameters 1512
_refine_ls_number_reflns 33407
_refine_ls_number_restraints 258
_refine_ls_restrained_S_all 1.071
_refine_ls_R_factor_all 0.1026
_refine_ls_R_factor_gt 0.0779
_refine_ls_shift/su_max 0.001
_refine_ls_shift/su_mean 0.000
_refine_ls_structure_factor_coef Fsqd
_refine_ls_weighting_details 'w=1/[\s^2^(Fo^2^)+(0.0437P)^2^+96.8780P] where P=(Fo^2^+2Fc^2^)/3'
_refine_ls_weighting_scheme calc
_refine_ls_wR_factor_gt 0.1784
_refine_ls_wR_factor_ref 0.1954
_reflns_Friedel_coverage 0.000
_reflns_number_gt 25069
_reflns_number_total 33407
_reflns_threshold_expression 'I > 2\s(I)'
_cod_data_source_file c7dt02316b2.cif
_cod_data_source_block bs17027_0m
_cod_database_code 7043556
_shelx_shelxl_version_number 2014/7
_shelx_space_group_comment
;
The symmetry employed for this shelxl refinement is uniquely defined
by the following loop, which should always be used as a source of
symmetry information in preference to the above space-group names.
They are only intended as comments.
;
_olex2_refinement_description
;
1. Fixed Uiso
 At 1.2 times of:
  All C(H) groups, All C(H,H) groups
 At 1.5 times of:
  All C(H,H,H) groups
2. Rigid bond restraints
 N8, C112, C113, C114, O26, N8, C112, N8, C113, N8, C114, O26, C114, N7, C57,
 C58, C63, C67, C60, C76, C95, C75, C72, C74, C111, C97, C79, C116, C115, C102,
 N7, C57, N7, C58, N7, C63, N7, C67, C60, C57, C76, C58, C95, C63, C75, C67,
 C72, C60, C74, C76, C95, C111, C97, C75, C72, C79, C74, C116, C115, C111, C102,
  C97
 with sigma for 1-2 distances of 0.01 and sigma for 1-3 distances of 0.01
 C117, C122, C121, C120, C119, C118
 with sigma for 1-2 distances of 0.01 and sigma for 1-3 distances of 0.01
 C99, C83, C59, C62, C100, C109
 with sigma for 1-2 distances of 0.01 and sigma for 1-3 distances of 0.01
3. Uiso/Uaniso restraints and constraints
N7 \\sim C57 \\sim C58 \\sim C63 \\sim C67 \\sim C60 \\sim C76 \\sim C95 \\sim
C75 \\sim C72 \\sim C74 \\sim C111 \\sim C97 \\sim C79 \\sim C116 \\sim C115
\\sim C102 \\sim N7 \\sim C57 \\sim N7 \\sim C58 \\sim N7 \\sim C63 \\sim N7
\\sim C67 \\sim C60 \\sim C57 \\sim C76 \\sim C58 \\sim C95 \\sim C63 \\sim C75
\\sim C67 \\sim C72 \\sim C60 \\sim C74 \\sim C76 \\sim C95 \\sim C111 \\sim
C97 \\sim C75 \\sim C72 \\sim C79 \\sim C74 \\sim C116 \\sim C115 \\sim C111
\\sim C102 \\sim C97 \\sim N8 \\sim C112 \\sim C113 \\sim C114 \\sim O26 \\sim
N8 \\sim C112 \\sim N8 \\sim C113 \\sim N8 \\sim C114 \\sim O26 \\sim C114:
within 2A with sigma of 0.04 and sigma for terminal atoms of 0.08
C117 \\sim C118 \\sim C119 \\sim C120 \\sim C121 \\sim C122: within 2A with
sigma of 0.04 and sigma for terminal atoms of 0.08
C83 \\sim C59 \\sim C62 \\sim C100 \\sim C109 \\sim C99: within 2A with sigma
of 0.04 and sigma for terminal atoms of 0.08
4.a Secondary CH2 refined with riding coordinates:
 C1(H1a,H1b), C2(H2a,H2b), C3(H3a,H3b), C6(H6a,H6b), C9(H9a,H9b), C57(H57a,
 H57b), C58(H58a,H58b), C60(H60a,H60b), C63(H63a,H63b), C67(H67a,H67b),
 C72(H72a,H72b), C74(H74a,H74b), C75(H75a,H75b), C76(H76a,H76b), C95(H95a,H95b),
  C97(H97a,H97b), C111(H11a,H11b), C123(H12a,H12b)
4.b Aromatic/amide H refined with riding coordinates:
 C5(H5), C8(H8), C14(H14), C16(H16), C17(H17), C18(H18), C19(H19), C20(H20),
 C25(H25), C26(H26), C27(H27), C28(H28), C31(H31), C32(H32), C33(H33), C34(H34),
  C35(H35), C36(H36), C37(H37), C39(H39), C40(H40), C41(H41), C46(H46),
 C47(H47), C49(H49), C51(H51), C52(H52), C53(H53), C54(H54), C55(H55), C64(H64),
  C65(H65), C66(H66), C68(H68), C69(H69), C70(H70), C71(H71), C73(H73),
 C78(H78), C80(H80), C81(H81), C82(H82), C84(H84), C85(H85), C86(H86), C87(H87),
  C88(H88), C89(H89), C90(H90), C91(H91), C92(H92), C93(H93), C94(H94),
 C99(H99), C83(H83), C62(H62), C100(H100), C109(H109), C101(H101), C103(H103),
 C104(H104), C105(H105), C107(H107), C108(H108), C110(H110), C114(H114),
 C117(H117), C119(H119), C120(H120), C121(H121), C122(H122)
4.c Fitted hexagon refined as free rotating group:
 C99(C83,C59,C62,C100,C109), C117(C118,C119,C120,C121,C122)
4.d Idealised Me refined as rotating group:
 C38(H38a,H38b,H38c), C79(H79a,H79b,H79c), C102(H10d,H10e,H10f), C106(H10a,
 H10b,H10c), C112(H11i,H11j,H11k), C113(H11l,H11m,H11n), C115(H11c,H11d,H11e),
 C116(H11f,H11g,H11h)
;
_olex2_submission_special_instructions 'No special instructions were received'

loop_
_space_group_symop_operation_xyz
'x, y, z'
'-x, -y, -z'

loop_
_atom_site_label
_atom_site_type_symbol
_atom_site_fract_x
_atom_site_fract_y
_atom_site_fract_z
_atom_site_U_iso_or_equiv
_atom_site_adp_type
_atom_site_occupancy
_atom_site_site_symmetry_order
_atom_site_calc_flag
_atom_site_refinement_flags_posn
_atom_site_refinement_flags_adp
_atom_site_refinement_flags_occupancy
Fe1 Fe 0.0000 0.5000 0.5000 0.0142(2) Uani 1 2 d S T P
Mo1 Mo 0.11258(3) 0.36384(3) 0.58257(3) 0.02670(14) Uani 1 1 d . . .
Mo2 Mo -0.00459(3) 0.48063(3) 0.64495(2) 0.02747(14) Uani 1 1 d . . .
Mo3 Mo 0.51989(3) 0.48516(4) 0.86110(3) 0.03144(15) Uani 1 1 d . . .
Mo4 Mo 0.11825(3) 0.38475(3) 0.43761(3) 0.02830(14) Uani 1 1 d . . .
Mo5 Mo 0.44502(3) 0.37072(3) 0.96310(3) 0.03097(15) Uani 1 1 d . . .
Cu1 Cu 0.50661(5) 0.77662(5) 0.41702(4) 0.0323(2) Uani 1 1 d . . .
Cu2 Cu -0.13122(5) 0.78800(6) 0.97612(5) 0.0480(3) Uani 1 1 d . . .
Mo6 Mo 0.42328(3) 0.38656(3) 1.10129(3) 0.03085(15) Uani 1 1 d . . .
P1 P 0.53288(11) 0.80045(11) 0.32130(9) 0.0359(4) Uani 1 1 d . . .
Fe2 Fe 0.5000 0.5000 1.0000 0.0156(2) Uani 1 2 d S T P
P2 P 0.51492(11) 0.85993(11) 0.45981(10) 0.0371(5) Uani 1 1 d . . .
P3 P -0.18452(12) 0.86542(12) 0.89903(10) 0.0421(5) Uani 1 1 d . . .
P4 P -0.17591(12) 0.81670(15) 1.06052(10) 0.0537(7) Uani 1 1 d . . .
O1 O 0.0161(2) 0.5724(2) 0.43123(19) 0.0216(9) Uani 1 1 d . . .
O2 O 0.4038(2) 0.4612(2) 1.01034(19) 0.0244(10) Uani 1 1 d . . .
O3 O 0.5335(2) 0.4405(2) 1.07638(19) 0.0231(10) Uani 1 1 d . . .
O4 O 0.2184(3) 0.3677(3) 0.4375(2) 0.0399(13) Uani 1 1 d . . .
O5 O 0.4507(2) 0.5717(2) 1.04120(19) 0.0233(10) Uani 1 1 d . . .
O6 O -0.0378(3) 0.4173(3) 0.6971(2) 0.0423(14) Uani 1 1 d . . .
O7 O 0.4328(3) 0.4441(3) 0.8963(2) 0.0345(12) Uani 1 1 d . . .
O8 O 0.0980(3) 0.4361(3) 0.6224(2) 0.0304(11) Uani 1 1 d . . .
O9 O -0.0134(2) 0.4444(2) 0.44547(19) 0.0225(10) Uani 1 1 d . . .
O10 O 0.5997(3) 0.5294(3) 0.8746(2) 0.0315(11) Uani 1 1 d . . .
O11 O 0.2123(3) 0.3417(3) 0.5812(2) 0.0397(13) Uani 1 1 d . . .
O12 O 0.4751(3) 0.3415(3) 1.0426(2) 0.0358(12) Uani 1 1 d . . .
O13 O 0.4657(3) 0.3311(3) 1.1609(2) 0.0450(14) Uani 1 1 d . . .
O14 O 0.0218(3) 0.5314(3) 0.6826(2) 0.0459(14) Uani 1 1 d . . .
O15 O 0.0884(3) 0.3388(2) 0.5142(2) 0.0304(11) Uani 1 1 d . . .
O16 O -0.1052(3) 0.5299(2) 0.61727(19) 0.0267(10) Uani 1 1 d . . .
O17 O 0.0944(3) 0.3338(3) 0.3985(2) 0.0437(14) Uani 1 1 d . . .
O18 O 0.0799(3) 0.3019(3) 0.6332(2) 0.0392(13) Uani 1 1 d . . .
O19 O 0.5811(3) 0.4206(3) 0.8344(2) 0.0449(15) Uani 1 1 d . . .
O20 O 0.5054(3) 0.3083(3) 0.9362(3) 0.0414(13) Uani 1 1 d . . .
N1 N 0.5377(3) 0.6811(3) 0.4659(3) 0.0299(13) Uani 1 1 d . . .
O21 O 0.3289(3) 0.3744(3) 1.1040(2) 0.0444(14) Uani 1 1 d . . .
O22 O 0.4764(3) 0.5396(3) 0.8022(2) 0.0493(15) Uani 1 1 d . . .
O23 O 0.3534(3) 0.3526(3) 0.9683(3) 0.0485(16) Uani 1 1 d . . .
N2 N 0.3953(3) 0.7540(3) 0.4390(3) 0.0290(13) Uani 1 1 d . . .
N3 N 0.1967(3) 0.6080(3) 0.4820(2) 0.0282(13) Uani 1 1 d . . .
N4 N 0.2579(3) 0.6175(3) 0.9711(3) 0.0333(14) Uani 1 1 d . . .
C1 C 0.6143(4) 0.4036(4) 1.0803(3) 0.0278(15) Uani 1 1 d . . .
H1A H 0.6145 0.3548 1.0939 0.033 Uiso 1 1 calc R . .
H1B H 0.6406 0.4174 1.1094 0.033 Uiso 1 1 calc R . .
C2 C 0.0808(4) 0.6051(3) 0.4328(3) 0.0220(13) Uani 1 1 d . . .
H2A H 0.0600 0.6537 0.4299 0.026 Uiso 1 1 calc R . .
H2B H 0.1167 0.6004 0.3985 0.026 Uiso 1 1 calc R . .
C3 C 0.3321(4) 0.5089(4) 0.9987(3) 0.0312(16) Uani 1 1 d . . .
H3A H 0.2980 0.5046 1.0346 0.037 Uiso 1 1 calc R . .
H3B H 0.3052 0.4970 0.9688 0.037 Uiso 1 1 calc R . .
C4 C 0.3400(4) 0.5845(3) 0.9773(3) 0.0276(14) Uiso 1 1 d . . .
C5 C 0.3318(4) 0.6625(4) 0.4812(3) 0.0299(15) Uani 1 1 d . . .
H5 H 0.3355 0.6168 0.5013 0.036 Uiso 1 1 calc R . .
C6 C -0.0789(4) 0.4111(4) 0.4578(3) 0.0286(15) Uani 1 1 d . . .
H6A H -0.0593 0.3621 0.4622 0.034 Uiso 1 1 calc R . .
H6B H -0.1134 0.4269 0.4243 0.034 Uiso 1 1 calc R . .
C7 C 0.4771(4) 0.6495(4) 0.4868(3) 0.0332(17) Uani 1 1 d . . .
C8 C 0.3248(4) 0.7922(4) 0.4255(3) 0.0334(16) Uani 1 1 d . . .
H8 H 0.3221 0.8382 0.4066 0.040 Uiso 1 1 calc R . .
C9 C 0.3738(4) 0.6084(4) 1.0255(3) 0.0288(15) Uani 1 1 d . . .
H9A H 0.3756 0.6568 1.0116 0.035 Uiso 1 1 calc R . .
H9B H 0.3380 0.6036 1.0605 0.035 Uiso 1 1 calc R . .
C10 C 0.3981(4) 0.6896(4) 0.4688(3) 0.0287(15) Uani 1 1 d . . .
C11 C 0.1271(4) 0.5767(4) 0.4875(3) 0.0264(15) Uani 1 1 d . . .
C12 C -0.2827(4) 0.8402(4) 1.0684(3) 0.0383(18) Uani 1 1 d . . .
C13 C 0.2594(4) 0.7018(4) 0.4643(3) 0.0302(15) Uani 1 1 d . . .
C14 C 0.6240(5) 0.8939(5) 0.2571(4) 0.046(2) Uani 1 1 d . . .
H14 H 0.5781 0.9185 0.2374 0.055 Uiso 1 1 calc R . .
C15 C 0.6207(4) 0.8361(4) 0.3006(3) 0.0348(17) Uani 1 1 d . . .
C16 C 0.4866(4) 0.5875(4) 0.5239(4) 0.0395(18) Uani 1 1 d . . .
H16 H 0.4425 0.5673 0.5377 0.047 Uiso 1 1 calc R . .
C17 C -0.3206(5) 0.8916(5) 1.0950(4) 0.051(2) Uani 1 1 d . . .
H17 H -0.2916 0.9190 1.1075 0.061 Uiso 1 1 calc R . .
N5 N -0.0099(3) 0.7637(4) 0.9645(3) 0.0449(18) Uani 1 1 d . . .
N6 N -0.1196(4) 0.6906(4) 0.9713(4) 0.054(2) Uani 1 1 d . . .
C18 C 0.6248(5) 0.5864(5) 0.5201(4) 0.048(2) Uani 1 1 d . . .
H18 H 0.6767 0.5658 0.5316 0.058 Uiso 1 1 calc R . .
C19 C -0.3256(5) 0.8012(5) 1.0506(4) 0.046(2) Uani 1 1 d . . .
H19 H -0.2993 0.7658 1.0328 0.056 Uiso 1 1 calc R . .
C20 C 0.6106(4) 0.6476(4) 0.4829(4) 0.0413(19) Uani 1 1 d . . .
H20 H 0.6540 0.6683 0.4679 0.050 Uiso 1 1 calc R . .
C21 C -0.2414(5) 0.8453(5) 0.8470(4) 0.050(2) Uani 1 1 d . . .
C22 C 0.5626(5) 0.5539(5) 0.5414(4) 0.046(2) Uani 1 1 d . . .
C23 C 0.4206(4) 0.8824(5) 0.4992(4) 0.045(2) Uani 1 1 d . . .
C24 C 0.5872(5) 0.8478(4) 0.5138(4) 0.045(2) Uani 1 1 d . . .
C25 C -0.2402(6) 0.8747(5) 0.7887(4) 0.055(2) Uani 1 1 d . . .
H25 H -0.2077 0.9066 0.7738 0.067 Uiso 1 1 calc R . .
C26 C 0.6877(5) 0.8015(4) 0.3286(4) 0.0433(19) Uani 1 1 d . . .
H26 H 0.6856 0.7621 0.3582 0.052 Uiso 1 1 calc R . .
C27 C 0.2561(4) 0.7685(4) 0.4374(3) 0.0358(17) Uani 1 1 d . . .
H27 H 0.2072 0.7976 0.4272 0.043 Uiso 1 1 calc R . .
C28 C 0.0433(5) 0.8025(5) 0.9622(4) 0.052(2) Uani 1 1 d . . .
H28 H 0.0251 0.8481 0.9645 0.063 Uiso 1 1 calc R . .
C29 C 0.0168(4) 0.6992(5) 0.9586(4) 0.043(2) Uani 1 1 d . . .
C30 C 0.5493(5) 0.7319(4) 0.2829(3) 0.0386(18) Uani 1 1 d . . .
C31 C -0.4440(5) 0.8621(5) 1.0850(4) 0.055(2) Uani 1 1 d . . .
H31 H -0.4994 0.8690 1.0917 0.066 Uiso 1 1 calc R . .
C32 C -0.4079(5) 0.8129(4) 1.0582(4) 0.047(2) Uani 1 1 d . . .
H32 H -0.4374 0.7867 1.0447 0.056 Uiso 1 1 calc R . .
O24 O 0.4267(3) 0.9198(3) 0.3587(3) 0.0488(15) Uani 1 1 d . . .
C33 C 0.1876(4) 0.6710(4) 0.4718(3) 0.0333(16) Uani 1 1 d . . .
H33 H 0.1365 0.6985 0.4690 0.040 Uiso 1 1 calc R . .
C34 C 0.5191(6) 0.6758(5) 0.3073(4) 0.051(2) Uani 1 1 d . . .
H34 H 0.4927 0.6717 0.3445 0.062 Uiso 1 1 calc R . .
C35 C 0.0971(4) 0.6713(5) 0.9548(4) 0.042(2) Uani 1 1 d . . .
H35 H 0.1145 0.6256 0.9525 0.051 Uiso 1 1 calc R . .
C36 C 0.5988(5) 0.6851(5) 0.1995(4) 0.054(2) Uani 1 1 d . . .
H36 H 0.6265 0.6880 0.1628 0.065 Uiso 1 1 calc R . .
C37 C 0.5666(6) 0.6293(5) 0.2239(4) 0.055(3) Uani 1 1 d . . .
H37 H 0.5716 0.5942 0.2038 0.066 Uiso 1 1 calc R . .
C38 C 0.5729(6) 0.4862(5) 0.5838(5) 0.063(3) Uani 1 1 d . . .
H38A H 0.5743 0.4925 0.6234 0.095 Uiso 1 1 calc GR . .
H38B H 0.6223 0.4576 0.5740 0.095 Uiso 1 1 calc GR . .
H38C H 0.5289 0.4647 0.5815 0.095 Uiso 1 1 calc GR . .
C39 C 0.5911(5) 0.7371(5) 0.2282(3) 0.044(2) Uani 1 1 d . . .
H39 H 0.6135 0.7754 0.2116 0.053 Uiso 1 1 calc R . .
C40 C 0.7585(5) 0.8231(5) 0.3145(5) 0.053(2) Uani 1 1 d . . .
H40 H 0.8047 0.7992 0.3342 0.064 Uiso 1 1 calc R . .
C41 C 0.6952(6) 0.9155(5) 0.2428(4) 0.057(3) Uani 1 1 d . . .
H41 H 0.6982 0.9548 0.2133 0.068 Uiso 1 1 calc R . .
C42 C 0.4840(5) 0.9563(4) 0.3592(4) 0.049(2) Uani 1 1 d . . .
C43 C 0.5282(5) 0.9368(4) 0.4078(4) 0.048(2) Uani 1 1 d . . .
O25 O -0.1485(4) 0.9454(4) 0.9736(3) 0.0639(19) Uani 1 1 d . . .
C44 C -0.2516(5) 0.9344(5) 0.9232(4) 0.050(2) Uani 1 1 d . . .
C45 C 0.4525(5) 0.8607(5) 0.2807(4) 0.047(2) Uani 1 1 d . . .
C46 C 0.3982(6) 0.8335(6) 0.5435(5) 0.064(3) Uani 1 1 d . . .
H46 H 0.4332 0.7914 0.5544 0.077 Uiso 1 1 calc R . .
C47 C 0.7599(5) 0.8797(6) 0.2714(5) 0.064(3) Uani 1 1 d . . .
H47 H 0.8082 0.8944 0.2611 0.077 Uiso 1 1 calc R . .
C48 C -0.0452(4) 0.6607(5) 0.9588(4) 0.050(2) Uani 1 1 d . . .
C49 C 0.5734(5) 0.8811(5) 0.5602(4) 0.051(2) Uani 1 1 d . . .
H49 H 0.5246 0.9103 0.5649 0.061 Uiso 1 1 calc R . .
C50 C 0.1505(4) 0.7114(4) 0.9546(4) 0.0411(19) Uani 1 1 d . . .
C51 C 0.5269(6) 0.6247(6) 0.2776(4) 0.062(3) Uani 1 1 d . . .
H51 H 0.5049 0.5862 0.2944 0.075 Uiso 1 1 calc R . .
C52 C -0.4031(5) 0.9025(5) 1.1030(4) 0.054(2) Uani 1 1 d . . .
H52 H -0.4303 0.9377 1.1208 0.065 Uiso 1 1 calc R . .
C53 C 0.4949(7) 1.0104(5) 0.3141(5) 0.065(3) Uani 1 1 d . . .
H53 H 0.4630 1.0236 0.2813 0.078 Uiso 1 1 calc R . .
C54 C 0.5875(6) 0.9720(5) 0.4108(5) 0.059(3) Uani 1 1 d . . .
H54 H 0.6200 0.9591 0.4433 0.071 Uiso 1 1 calc R . .
C55 C 0.1241(5) 0.7785(5) 0.9565(4) 0.052(2) Uani 1 1 d . . .
H55 H 0.1602 0.8074 0.9541 0.062 Uiso 1 1 calc R . .
C56 C -0.2283(5) 0.9643(5) 0.9619(4) 0.054(2) Uani 1 1 d . . .
N7 N 0.2469(4) 0.4661(5) 0.2509(3) 0.0591(19) Uani 1 1 d . U .
C57 C 0.2389(5) 0.5094(6) 0.2962(4) 0.056(2) Uani 1 1 d . U .
H57A H 0.1836 0.5335 0.2981 0.067 Uiso 1 1 calc R . .
H57B H 0.2501 0.4789 0.3348 0.067 Uiso 1 1 calc R . .
C58 C 0.2416(5) 0.5089(6) 0.1898(4) 0.058(2) Uani 1 1 d . U .
H58A H 0.2455 0.4791 0.1624 0.069 Uiso 1 1 calc R . .
H58B H 0.2872 0.5315 0.1811 0.069 Uiso 1 1 calc R . .
C60 C 0.2903(5) 0.5601(5) 0.2859(4) 0.057(2) Uani 1 1 d . U .
H60A H 0.2879 0.5856 0.2449 0.069 Uiso 1 1 calc R . .
H60B H 0.3454 0.5369 0.2933 0.069 Uiso 1 1 calc R . .
C61 C 0.4073(5) 0.9122(5) 0.3056(4) 0.049(2) Uani 1 1 d . . .
C63 C 0.3275(6) 0.4205(6) 0.2535(4) 0.065(3) Uani 1 1 d . U .
H63A H 0.3322 0.3941 0.2233 0.078 Uiso 1 1 calc R . .
H63B H 0.3676 0.4490 0.2436 0.078 Uiso 1 1 calc R . .
C64 C 0.4273(6) 0.8543(6) 0.2275(4) 0.060(3) Uani 1 1 d . . .
H64 H 0.4561 0.8205 0.2087 0.071 Uiso 1 1 calc R . .
C65 C 0.3696(6) 0.9433(5) 0.4827(5) 0.062(3) Uani 1 1 d . . .
H65 H 0.3842 0.9784 0.4528 0.074 Uiso 1 1 calc R . .
C66 C -0.2783(7) 1.0134(6) 0.9858(5) 0.073(3) Uani 1 1 d . . .
H66 H -0.2582 1.0352 1.0104 0.087 Uiso 1 1 calc R . .
C67 C 0.1824(6) 0.4261(6) 0.2658(4) 0.068(3) Uani 1 1 d . U .
H67A H 0.1314 0.4582 0.2642 0.081 Uiso 1 1 calc R . .
H67B H 0.1880 0.3999 0.3064 0.081 Uiso 1 1 calc R . .
C68 C 0.5975(7) 1.0257(6) 0.3657(6) 0.077(4) Uani 1 1 d . . .
H68 H 0.6366 1.0506 0.3677 0.092 Uiso 1 1 calc R . .
C69 C -0.3303(6) 0.9513(5) 0.9098(4) 0.057(2) Uani 1 1 d . . .
H69 H -0.3484 0.9314 0.8827 0.068 Uiso 1 1 calc R . .
C70 C -0.1763(6) 0.6562(6) 0.9696(6) 0.086(5) Uani 1 1 d . . .
H70 H -0.2292 0.6770 0.9765 0.104 Uiso 1 1 calc R . .
C71 C 0.2368(5) 0.6809(5) 0.9565(4) 0.050(2) Uani 1 1 d . . .
H71 H 0.2749 0.7087 0.9470 0.061 Uiso 1 1 calc R . .
C72 C 0.2631(5) 0.6083(6) 0.3262(4) 0.059(2) Uani 1 1 d . U .
H72A H 0.2082 0.6314 0.3183 0.070 Uiso 1 1 calc R . .
H72B H 0.2642 0.5822 0.3670 0.070 Uiso 1 1 calc R . .
C73 C 0.6577(6) 0.8043(5) 0.5104(6) 0.072(3) Uani 1 1 d . . .
H73 H 0.6679 0.7808 0.4799 0.087 Uiso 1 1 calc R . .
C74 C 0.1768(7) 0.6149(7) 0.1223(5) 0.087(4) Uani 1 1 d . U .
H74A H 0.2240 0.6330 0.1251 0.104 Uiso 1 1 calc R . .
H74B H 0.1874 0.5915 0.0898 0.104 Uiso 1 1 calc R . .
C75 C 0.1791(7) 0.3766(6) 0.2266(4) 0.071(3) Uani 1 1 d . U .
H75A H 0.1779 0.4011 0.1853 0.085 Uiso 1 1 calc R . .
H75B H 0.2267 0.3405 0.2314 0.085 Uiso 1 1 calc R . .
C76 C 0.1667(6) 0.5625(6) 0.1787(4) 0.067(3) Uani 1 1 d . U .
H76A H 0.1544 0.5849 0.2117 0.080 Uiso 1 1 calc R . .
H76B H 0.1223 0.5410 0.1756 0.080 Uiso 1 1 calc R . .
C77 C -0.1395(5) 0.8879(7) 1.0760(4) 0.068(3) Uani 1 1 d . . .
C78 C -0.2880(6) 0.7964(5) 0.8659(5) 0.074(4) Uani 1 1 d . . .
H78 H -0.2906 0.7747 0.9059 0.088 Uiso 1 1 calc R . .
C79 C 0.3126(7) 0.6595(6) 0.3192(5) 0.075(3) Uani 1 1 d . U .
H79A H 0.3136 0.6843 0.2785 0.112 Uiso 1 1 calc GR . .
H79B H 0.3662 0.6372 0.3302 0.112 Uiso 1 1 calc GR . .
H79C H 0.2908 0.6909 0.3441 0.112 Uiso 1 1 calc GR . .
C80 C 0.3422(7) 0.9546(6) 0.2798(5) 0.070(3) Uani 1 1 d . . .
H80 H 0.3133 0.9896 0.2971 0.083 Uiso 1 1 calc R . .
C81 C 0.3260(7) 0.8439(7) 0.5724(6) 0.077(4) Uani 1 1 d . . .
H81 H 0.3120 0.8097 0.6035 0.092 Uiso 1 1 calc R . .
C82 C 0.6318(7) 0.8705(6) 0.5983(5) 0.070(3) Uani 1 1 d . . .
H82 H 0.6229 0.8939 0.6289 0.084 Uiso 1 1 calc R . .
C84 C 0.7150(6) 0.7937(6) 0.5512(6) 0.078(4) Uani 1 1 d . . .
H84 H 0.7629 0.7626 0.5487 0.094 Uiso 1 1 calc R . .
C85 C 0.7019(7) 0.8278(6) 0.5944(6) 0.081(4) Uani 1 1 d . . .
H85 H 0.7411 0.8221 0.6214 0.097 Uiso 1 1 calc R . .
C86 C 0.3193(7) 0.9458(7) 0.2286(6) 0.083(4) Uani 1 1 d . . .
H86 H 0.2737 0.9742 0.2108 0.099 Uiso 1 1 calc R . .
C87 C -0.2859(7) 0.8583(6) 0.7510(6) 0.078(4) Uani 1 1 d . . .
H87 H -0.2858 0.8800 0.7109 0.093 Uiso 1 1 calc R . .
C88 C 0.5519(8) 1.0437(6) 0.3180(6) 0.077(4) Uani 1 1 d . . .
H88 H 0.5606 1.0803 0.2872 0.093 Uiso 1 1 calc R . .
C89 C -0.3848(6) 0.9989(6) 0.9367(5) 0.078(4) Uani 1 1 d . . .
H89 H -0.4390 1.0086 0.9290 0.093 Uiso 1 1 calc R . .
C90 C -0.1183(6) 0.8891(8) 1.1310(4) 0.091(5) Uani 1 1 d . . .
H90 H -0.1279 0.8543 1.1632 0.109 Uiso 1 1 calc R . .
C91 C 0.3623(7) 0.8962(7) 0.2033(5) 0.080(4) Uani 1 1 d . . .
H91 H 0.3461 0.8911 0.1677 0.096 Uiso 1 1 calc R . .
C92 C -0.1627(7) 0.5948(7) 0.9587(7) 0.098(5) Uani 1 1 d . . .
H92 H -0.2052 0.5725 0.9607 0.117 Uiso 1 1 calc R . .
C93 C 0.2952(6) 0.9517(7) 0.5118(6) 0.080(4) Uani 1 1 d . . .
H93 H 0.2581 0.9924 0.4998 0.097 Uiso 1 1 calc R . .
C94 C -0.0284(6) 0.5983(5) 0.9456(5) 0.064(3) Uani 1 1 d . . .
H94 H 0.0244 0.5786 0.9370 0.076 Uiso 1 1 calc R . .
C95 C 0.3455(8) 0.3721(8) 0.3117(5) 0.102(5) Uani 1 1 d . U .
H95A H 0.3092 0.3401 0.3203 0.123 Uiso 1 1 calc R . .
H95B H 0.3377 0.3974 0.3428 0.123 Uiso 1 1 calc R . .
C96 C -0.0884(7) 0.5634(6) 0.9447(6) 0.082(4) Uani 1 1 d . . .
C97 C 0.1077(9) 0.3462(7) 0.2426(6) 0.097(4) Uani 1 1 d . U .
H97A H 0.1086 0.3235 0.2844 0.116 Uiso 1 1 calc R . .
H97B H 0.0606 0.3827 0.2372 0.116 Uiso 1 1 calc R . .
C98 C -0.1293(6) 0.9427(7) 1.0305(4) 0.073(4) Uani 1 1 d . . .
C99 C 0.0066(4) 0.8885(4) 0.7902(3) 0.095(4) Uani 1 1 d . U .
H99 H 0.0482 0.8595 0.7743 0.114 Uiso 1 1 calc R . .
C83 C -0.0497(4) 0.8617(3) 0.8285(3) 0.079(3) Uani 1 1 d G U .
H83 H -0.0467 0.8144 0.8389 0.095 Uiso 1 1 calc R . .
C59 C -0.1105(4) 0.9042(3) 0.8517(3) 0.058(2) Uani 1 1 d G U .
C62 C -0.1148(4) 0.9734(3) 0.8366(3) 0.067(3) Uani 1 1 d G U .
H62 H -0.1563 1.0024 0.8525 0.081 Uiso 1 1 calc R . .
C100 C -0.0585(5) 1.0002(3) 0.7983(3) 0.087(3) Uani 1 1 d G U .
H100 H -0.0614 1.0475 0.7879 0.104 Uiso 1 1 calc R . .
C109 C 0.0023(4) 0.9578(5) 0.7751(3) 0.110(5) Uani 1 1 d G U .
H109 H 0.0408 0.9761 0.7488 0.132 Uiso 1 1 calc R . .
C101 C 0.2754(7) 0.9032(9) 0.5563(7) 0.094(5) Uani 1 1 d . . .
H101 H 0.2258 0.9108 0.5763 0.112 Uiso 1 1 calc R . .
C102 C 0.1003(9) 0.2966(7) 0.2084(6) 0.092(4) Uani 1 1 d . U .
H10D H 0.0907 0.3199 0.1679 0.138 Uiso 1 1 calc GR . .
H10E H 0.0564 0.2745 0.2249 0.138 Uiso 1 1 calc GR . .
H10F H 0.1490 0.2626 0.2101 0.138 Uiso 1 1 calc GR . .
C103 C -0.3573(8) 1.0306(7) 0.9741(5) 0.083(4) Uani 1 1 d . . .
H103 H -0.3920 1.0633 0.9911 0.099 Uiso 1 1 calc R . .
C104 C -0.0977(9) 0.9935(9) 1.0418(6) 0.108(6) Uani 1 1 d . . .
H104 H -0.0908 1.0305 1.0108 0.129 Uiso 1 1 calc R . .
C105 C -0.0765(10) 0.9920(10) 1.0947(6) 0.132(8) Uani 1 1 d . . .
H105 H -0.0559 1.0281 1.1013 0.159 Uiso 1 1 calc R . .
C106 C -0.0694(9) 0.4949(7) 0.9278(8) 0.115(6) Uani 1 1 d . . .
H10A H -0.1013 0.4648 0.9526 0.173 Uiso 1 1 calc GR . .
H10B H -0.0136 0.4751 0.9331 0.173 Uiso 1 1 calc GR . .
H10C H -0.0812 0.5010 0.8870 0.173 Uiso 1 1 calc GR . .
C107 C -0.3304(8) 0.8115(6) 0.7720(7) 0.092(5) Uani 1 1 d . . .
H107 H -0.3626 0.8016 0.7463 0.110 Uiso 1 1 calc R . .
C108 C -0.3305(9) 0.7793(7) 0.8265(7) 0.097(5) Uani 1 1 d . . .
H108 H -0.3595 0.7444 0.8394 0.116 Uiso 1 1 calc R . .
C110 C -0.0846(9) 0.9379(10) 1.1400(6) 0.125(7) Uani 1 1 d . . .
H110 H -0.0665 0.9352 1.1773 0.150 Uiso 1 1 calc R . .
C111 C 0.4318(11) 0.3325(10) 0.3102(6) 0.159(9) Uani 1 1 d . U .
H11A H 0.4357 0.3011 0.2842 0.191 Uiso 1 1 calc R . .
H11B H 0.4660 0.3650 0.2927 0.191 Uiso 1 1 calc R . .
C112 C 0.6435(7) 0.4958(6) 0.4076(5) 0.071(3) Uani 1 1 d . U .
H11I H 0.6803 0.4674 0.4366 0.107 Uiso 1 1 calc GR . .
H11J H 0.6043 0.4706 0.4023 0.107 Uiso 1 1 calc GR . .
H11K H 0.6170 0.5362 0.4210 0.107 Uiso 1 1 calc GR . .
C113 C 0.7178(7) 0.5707(8) 0.3443(6) 0.095(4) Uani 1 1 d . U .
H11L H 0.6918 0.6030 0.3111 0.143 Uiso 1 1 calc GR . .
H11M H 0.7733 0.5561 0.3336 0.143 Uiso 1 1 calc GR . .
H11N H 0.7135 0.5921 0.3773 0.143 Uiso 1 1 calc GR . .
C114 C 0.6790(9) 0.4813(9) 0.3168(7) 0.105(4) Uani 1 1 d . U .
H114 H 0.6947 0.4995 0.2778 0.126 Uiso 1 1 calc R . .
N8 N 0.6801(8) 0.5125(7) 0.3603(6) 0.111(4) Uani 1 1 d . U .
C115 C 0.4612(12) 0.2960(11) 0.3632(7) 0.175(10) Uani 1 1 d . U .
H11C H 0.5116 0.2667 0.3568 0.262 Uiso 1 1 calc GR . .
H11D H 0.4239 0.2685 0.3840 0.262 Uiso 1 1 calc GR . .
H11E H 0.4688 0.3270 0.3865 0.262 Uiso 1 1 calc GR . .
C116 C 0.1159(13) 0.6680(10) 0.1080(8) 0.165(9) Uani 1 1 d . U .
H11F H 0.1351 0.7053 0.0812 0.247 Uiso 1 1 calc GR . .
H11G H 0.0926 0.6823 0.1434 0.247 Uiso 1 1 calc GR . .
H11H H 0.0761 0.6544 0.0893 0.247 Uiso 1 1 calc GR . .
C117 C -0.0921(5) 0.6981(5) 1.1239(3) 0.169(9) Uani 1 1 d . U .
H117 H -0.0610 0.6978 1.0888 0.203 Uiso 1 1 calc R . .
C118 C -0.1556(4) 0.7506(4) 1.1266(2) 0.073(3) Uani 1 1 d G U .
C119 C -0.2010(3) 0.7510(3) 1.1780(3) 0.061(3) Uani 1 1 d G U .
H119 H -0.2444 0.7869 1.1798 0.073 Uiso 1 1 calc R . .
C120 C -0.1830(4) 0.6989(5) 1.2266(2) 0.085(4) Uani 1 1 d G U .
H120 H -0.2140 0.6992 1.2617 0.102 Uiso 1 1 calc R . .
C121 C -0.1195(5) 0.6464(5) 1.2239(3) 0.173(9) Uani 1 1 d G U .
H121 H -0.1071 0.6108 1.2572 0.208 Uiso 1 1 calc R . .
C122 C -0.0740(6) 0.6460(5) 1.1726(4) 0.228(11) Uani 1 1 d G U .
H122 H -0.0306 0.6101 1.1708 0.273 Uiso 1 1 calc R . .
O26 O 0.6487(17) 0.4094(13) 0.3362(11) 0.325(14) Uani 1 1 d . U .
O27 O 0.1126(2) 0.4571(2) 0.50143(18) 0.0200(9) Uiso 1 1 d . . .
C123 C 0.1661(4) 0.5014(3) 0.4936(3) 0.0237(13) Uiso 1 1 d . . .
H12A H 0.2000 0.4966 0.4583 0.028 Uiso 1 1 calc R . .
H12B H 0.2005 0.4874 0.5272 0.028 Uiso 1 1 calc R . .

loop_
_atom_site_aniso_label
_atom_site_aniso_U_11
_atom_site_aniso_U_22
_atom_site_aniso_U_33
_atom_site_aniso_U_23
_atom_site_aniso_U_13
_atom_site_aniso_U_12
Fe1 0.0044(5) 0.0231(6) 0.0149(6) -0.0036(5) 0.0008(4) -0.0038(4)
Mo1 0.0102(2) 0.0353(3) 0.0291(3) 0.0043(2) -0.0015(2) -0.0052(2)
Mo2 0.0190(3) 0.0460(4) 0.0180(3) -0.0047(2) 0.0015(2) -0.0117(3)
Mo3 0.0217(3) 0.0553(4) 0.0225(3) -0.0163(3) 0.0035(2) -0.0124(3)
Mo4 0.0179(3) 0.0347(3) 0.0317(3) -0.0090(3) 0.0090(2) -0.0062(2)
Mo5 0.0181(3) 0.0443(4) 0.0396(4) -0.0221(3) 0.0073(2) -0.0153(3)
Cu1 0.0220(4) 0.0431(5) 0.0377(5) -0.0128(4) 0.0049(4) -0.0179(4)
Cu2 0.0208(4) 0.0668(7) 0.0407(6) 0.0066(5) 0.0009(4) 0.0033(4)
Mo6 0.0214(3) 0.0409(4) 0.0304(3) -0.0069(3) 0.0094(2) -0.0122(3)
P1 0.0273(9) 0.0468(12) 0.0353(11) -0.0080(9) 0.0015(8) -0.0135(9)
Fe2 0.0050(5) 0.0267(7) 0.0176(6) -0.0088(5) 0.0016(4) -0.0054(5)
P2 0.0255(9) 0.0450(12) 0.0482(12) -0.0192(10) 0.0023(8) -0.0150(9)
P3 0.0282(10) 0.0527(13) 0.0391(11) 0.0044(10) -0.0057(8) -0.0088(9)
P4 0.0239(10) 0.091(2) 0.0341(12) 0.0048(12) -0.0015(8) -0.0056(11)
O1 0.0071(18) 0.031(3) 0.025(2) -0.0003(19) 0.0027(16) -0.0085(17)
O2 0.0069(19) 0.041(3) 0.028(2) -0.012(2) 0.0015(17) -0.0090(18)
O3 0.0087(19) 0.038(3) 0.023(2) -0.006(2) -0.0008(16) -0.0060(18)
O4 0.017(2) 0.046(3) 0.051(3) -0.011(3) 0.014(2) -0.002(2)
O5 0.0086(19) 0.035(3) 0.029(2) -0.013(2) 0.0029(17) -0.0067(18)
O6 0.020(2) 0.083(4) 0.025(3) -0.013(3) 0.006(2) -0.015(3)
O7 0.021(2) 0.055(3) 0.035(3) -0.024(2) 0.006(2) -0.012(2)
O8 0.017(2) 0.049(3) 0.023(2) 0.001(2) -0.0045(18) -0.011(2)
O9 0.0091(19) 0.038(3) 0.024(2) -0.008(2) 0.0038(16) -0.0147(18)
O10 0.021(2) 0.050(3) 0.026(2) -0.015(2) 0.0137(19) -0.012(2)
O11 0.011(2) 0.056(4) 0.044(3) 0.007(3) -0.008(2) -0.006(2)
O12 0.025(3) 0.043(3) 0.043(3) -0.014(2) 0.009(2) -0.014(2)
O13 0.046(3) 0.053(4) 0.032(3) -0.003(3) 0.010(2) -0.012(3)
O14 0.042(3) 0.075(4) 0.028(3) -0.021(3) 0.000(2) -0.019(3)
O15 0.018(2) 0.036(3) 0.033(3) 0.000(2) 0.0018(19) -0.005(2)
O16 0.021(2) 0.041(3) 0.019(2) -0.006(2) 0.0074(18) -0.012(2)
O17 0.043(3) 0.051(4) 0.042(3) -0.023(3) 0.009(3) -0.013(3)
O18 0.025(3) 0.042(3) 0.042(3) 0.009(2) -0.002(2) -0.009(2)
O19 0.027(3) 0.083(4) 0.037(3) -0.032(3) 0.012(2) -0.022(3)
O20 0.027(3) 0.049(3) 0.058(4) -0.030(3) 0.013(2) -0.015(2)
N1 0.014(3) 0.044(4) 0.037(3) -0.015(3) -0.002(2) -0.010(2)
O21 0.033(3) 0.060(4) 0.049(3) -0.019(3) 0.022(2) -0.029(3)
O22 0.039(3) 0.082(5) 0.028(3) -0.011(3) -0.010(2) -0.013(3)
O23 0.029(3) 0.072(4) 0.065(4) -0.040(3) 0.015(3) -0.033(3)
N2 0.019(3) 0.035(3) 0.037(3) -0.008(3) 0.000(2) -0.016(2)
N3 0.011(2) 0.043(4) 0.031(3) -0.003(3) 0.000(2) -0.012(2)
N4 0.017(3) 0.046(4) 0.039(3) -0.015(3) -0.001(2) -0.003(3)
C1 0.012(3) 0.049(4) 0.024(3) -0.011(3) -0.001(2) -0.008(3)
C2 0.018(3) 0.034(4) 0.017(3) -0.005(3) 0.001(2) -0.013(3)
C3 0.012(3) 0.043(4) 0.043(4) -0.017(3) 0.000(3) -0.006(3)
C5 0.020(3) 0.035(4) 0.034(4) -0.001(3) 0.000(3) -0.014(3)
C6 0.025(3) 0.033(4) 0.031(4) -0.010(3) 0.008(3) -0.013(3)
C7 0.018(3) 0.052(5) 0.036(4) -0.015(4) -0.002(3) -0.013(3)
C8 0.028(4) 0.032(4) 0.042(4) -0.003(3) -0.012(3) -0.010(3)
C9 0.010(3) 0.040(4) 0.038(4) -0.015(3) 0.003(3) -0.004(3)
C10 0.020(3) 0.033(4) 0.035(4) -0.005(3) -0.002(3) -0.010(3)
C11 0.019(3) 0.036(4) 0.023(3) 0.005(3) 0.000(3) -0.017(3)
C12 0.028(4) 0.049(5) 0.034(4) -0.001(4) -0.001(3) -0.008(3)
C13 0.019(3) 0.040(4) 0.032(4) -0.005(3) -0.002(3) -0.013(3)
C14 0.050(5) 0.053(5) 0.041(5) -0.012(4) -0.003(4) -0.020(4)
C15 0.034(4) 0.033(4) 0.039(4) -0.010(3) 0.003(3) -0.009(3)
C16 0.023(4) 0.046(5) 0.049(5) -0.005(4) -0.008(3) -0.009(3)
C17 0.048(5) 0.062(6) 0.045(5) -0.015(4) -0.001(4) -0.012(4)
N5 0.016(3) 0.061(5) 0.048(4) 0.002(3) -0.001(3) -0.004(3)
N6 0.014(3) 0.061(5) 0.073(5) 0.011(4) -0.003(3) -0.011(3)
C18 0.027(4) 0.051(5) 0.065(6) -0.015(5) -0.006(4) 0.002(4)
C19 0.041(5) 0.050(5) 0.049(5) -0.010(4) 0.001(4) -0.012(4)
C20 0.016(3) 0.057(5) 0.055(5) -0.020(4) 0.010(3) -0.012(3)
C21 0.038(5) 0.045(5) 0.063(6) -0.002(4) -0.016(4) -0.007(4)
C22 0.031(4) 0.052(5) 0.050(5) -0.013(4) -0.007(4) 0.002(4)
C23 0.022(4) 0.063(6) 0.065(6) -0.037(5) -0.001(4) -0.014(4)
C24 0.027(4) 0.050(5) 0.066(6) -0.020(4) -0.009(4) -0.014(4)
C25 0.060(6) 0.059(6) 0.047(5) -0.010(5) -0.018(4) -0.007(5)
C26 0.043(5) 0.036(4) 0.048(5) -0.005(4) 0.002(4) -0.008(4)
C27 0.015(3) 0.044(5) 0.049(5) -0.007(4) -0.005(3) -0.008(3)
C28 0.034(5) 0.054(6) 0.061(6) -0.003(5) -0.009(4) -0.002(4)
C29 0.019(4) 0.055(5) 0.050(5) -0.005(4) -0.004(3) -0.002(3)
C30 0.033(4) 0.055(5) 0.034(4) -0.011(4) 0.002(3) -0.022(4)
C31 0.027(4) 0.059(6) 0.068(6) -0.004(5) 0.006(4) -0.001(4)
C32 0.044(5) 0.035(5) 0.064(6) -0.011(4) -0.008(4) -0.009(4)
O24 0.041(3) 0.056(4) 0.049(4) -0.008(3) -0.007(3) -0.012(3)
C33 0.021(3) 0.045(5) 0.035(4) -0.006(3) -0.003(3) -0.012(3)
C34 0.058(6) 0.061(6) 0.050(5) -0.020(4) 0.011(4) -0.041(5)
C35 0.015(3) 0.053(5) 0.058(5) -0.018(4) -0.003(3) 0.001(3)
C36 0.047(5) 0.080(7) 0.041(5) -0.019(5) 0.004(4) -0.018(5)
C37 0.053(5) 0.080(7) 0.052(5) -0.036(5) -0.012(4) -0.027(5)
C38 0.057(6) 0.052(6) 0.075(7) -0.002(5) -0.030(5) -0.002(5)
C39 0.050(5) 0.058(6) 0.024(4) -0.004(4) 0.000(3) -0.017(4)
C40 0.033(4) 0.041(5) 0.079(7) 0.000(5) -0.001(4) -0.010(4)
C41 0.070(7) 0.048(6) 0.051(6) 0.002(4) 0.009(5) -0.030(5)
C42 0.044(5) 0.041(5) 0.065(6) -0.019(4) 0.003(4) -0.008(4)
C43 0.042(5) 0.042(5) 0.062(6) -0.021(4) 0.017(4) -0.015(4)
O25 0.064(4) 0.094(5) 0.037(3) -0.004(3) -0.004(3) -0.033(4)
C44 0.045(5) 0.048(5) 0.049(5) 0.010(4) -0.013(4) -0.010(4)
C45 0.039(5) 0.055(6) 0.042(5) -0.006(4) 0.000(4) -0.008(4)
C46 0.053(6) 0.071(7) 0.080(7) -0.035(6) 0.024(5) -0.027(5)
C47 0.031(5) 0.078(7) 0.086(8) -0.013(6) 0.009(5) -0.026(5)
C48 0.018(4) 0.060(6) 0.065(6) -0.002(5) -0.012(4) -0.004(4)
C49 0.048(5) 0.051(5) 0.057(6) -0.022(4) -0.025(4) 0.002(4)
C50 0.017(3) 0.051(5) 0.053(5) -0.009(4) -0.007(3) -0.001(3)
C51 0.075(7) 0.074(7) 0.057(6) -0.024(5) 0.003(5) -0.048(6)
C52 0.042(5) 0.060(6) 0.054(6) -0.017(5) -0.002(4) 0.007(4)
C53 0.070(7) 0.042(6) 0.080(8) -0.014(5) 0.016(6) -0.016(5)
C54 0.066(6) 0.061(6) 0.068(6) -0.037(5) 0.019(5) -0.037(5)
C55 0.028(4) 0.056(6) 0.068(6) -0.006(5) -0.005(4) -0.011(4)
C56 0.042(5) 0.063(6) 0.050(5) 0.002(5) -0.006(4) -0.012(5)
N7 0.043(4) 0.093(6) 0.041(4) -0.025(3) 0.024(3) -0.012(3)
C57 0.038(5) 0.100(7) 0.030(4) -0.019(4) 0.020(4) -0.022(4)
C58 0.037(4) 0.104(7) 0.034(4) -0.025(4) 0.017(3) -0.015(4)
C60 0.040(5) 0.087(7) 0.038(5) -0.007(4) 0.014(4) -0.014(4)
C61 0.044(5) 0.050(5) 0.052(5) -0.007(4) -0.010(4) -0.008(4)
C63 0.049(5) 0.109(8) 0.030(4) -0.018(4) 0.020(4) -0.006(5)
C64 0.047(5) 0.081(7) 0.042(5) -0.006(5) -0.013(4) 0.003(5)
C65 0.047(5) 0.061(6) 0.093(8) -0.049(6) 0.011(5) -0.013(5)
C66 0.080(8) 0.081(8) 0.060(7) -0.013(6) -0.007(6) -0.023(7)
C67 0.054(5) 0.107(8) 0.049(5) -0.035(5) 0.033(5) -0.026(5)
C68 0.074(8) 0.063(7) 0.115(11) -0.045(7) 0.030(7) -0.046(6)
C69 0.048(5) 0.060(6) 0.053(6) -0.005(5) -0.021(4) 0.008(5)
C70 0.024(5) 0.072(8) 0.137(11) 0.034(8) -0.005(6) -0.016(5)
C71 0.020(4) 0.067(6) 0.059(6) -0.008(5) 0.002(4) -0.005(4)
C72 0.039(5) 0.093(7) 0.040(5) -0.010(5) 0.011(4) -0.017(5)
C73 0.046(6) 0.059(7) 0.127(10) -0.052(7) -0.024(6) 0.000(5)
C74 0.075(8) 0.125(10) 0.042(6) -0.015(5) 0.016(5) 0.009(7)
C75 0.080(7) 0.089(8) 0.046(5) -0.032(5) 0.036(5) -0.018(5)
C76 0.054(6) 0.099(8) 0.046(5) -0.029(4) 0.015(4) -0.006(5)
C77 0.040(5) 0.129(10) 0.036(5) 0.002(5) -0.006(4) -0.043(6)
C78 0.064(7) 0.061(7) 0.089(8) 0.026(6) -0.037(6) -0.033(6)
C79 0.079(8) 0.088(8) 0.060(7) -0.016(6) 0.008(6) -0.026(6)
C80 0.068(7) 0.062(7) 0.070(7) -0.010(6) -0.017(6) 0.006(5)
C81 0.059(7) 0.110(10) 0.085(8) -0.045(8) 0.026(6) -0.054(7)
C82 0.067(7) 0.067(7) 0.083(8) -0.032(6) -0.042(6) 0.006(6)
C84 0.045(6) 0.065(7) 0.131(11) -0.046(7) -0.035(6) 0.014(5)
C85 0.076(8) 0.066(7) 0.108(10) -0.034(7) -0.048(7) 0.007(6)
C86 0.074(8) 0.079(9) 0.078(8) -0.006(7) -0.024(7) 0.018(7)
C87 0.087(9) 0.070(8) 0.086(8) -0.011(6) -0.038(7) -0.028(7)
C88 0.098(10) 0.058(7) 0.079(8) -0.010(6) 0.023(7) -0.038(7)
C89 0.045(6) 0.082(8) 0.083(8) -0.001(7) -0.012(6) 0.022(6)
C90 0.060(7) 0.185(14) 0.037(5) 0.003(7) -0.010(5) -0.075(8)
C91 0.078(8) 0.096(9) 0.062(7) -0.014(7) -0.037(6) 0.001(7)
C92 0.051(7) 0.069(8) 0.157(14) 0.038(8) -0.050(8) -0.028(6)
C93 0.039(6) 0.103(10) 0.117(11) -0.063(9) 0.009(6) -0.014(6)
C94 0.036(5) 0.068(7) 0.090(8) -0.016(6) -0.028(5) -0.008(5)
C95 0.087(8) 0.152(12) 0.040(5) -0.011(6) 0.020(5) 0.017(7)
C96 0.061(7) 0.070(8) 0.117(10) 0.001(7) -0.047(7) -0.026(6)
C97 0.119(10) 0.100(10) 0.091(9) -0.053(7) 0.048(8) -0.051(8)
C98 0.049(6) 0.133(11) 0.042(5) -0.005(6) -0.005(4) -0.046(7)
C99 0.084(8) 0.156(9) 0.059(7) -0.034(8) 0.022(6) -0.054(8)
C83 0.058(6) 0.118(8) 0.046(6) 0.000(6) 0.018(5) -0.013(6)
C59 0.056(5) 0.089(6) 0.029(4) 0.002(4) -0.002(4) -0.030(5)
C62 0.057(6) 0.096(6) 0.056(6) 0.002(5) -0.009(4) -0.047(5)
C100 0.082(8) 0.128(9) 0.066(7) -0.010(7) 0.006(6) -0.074(7)
C109 0.100(9) 0.162(11) 0.098(10) -0.049(9) 0.040(8) -0.086(9)
C101 0.040(6) 0.147(14) 0.110(11) -0.057(10) 0.032(7) -0.036(8)
C102 0.102(10) 0.098(10) 0.085(9) -0.042(8) 0.011(8) -0.022(8)
C103 0.083(9) 0.081(9) 0.063(7) -0.003(6) -0.016(6) 0.021(7)
C104 0.112(12) 0.164(15) 0.061(8) 0.002(9) -0.008(7) -0.084(11)
C105 0.152(15) 0.23(2) 0.066(9) -0.027(11) 0.001(9) -0.149(16)
C106 0.108(12) 0.075(9) 0.169(16) 0.000(10) -0.077(11) -0.032(8)
C107 0.107(11) 0.061(8) 0.112(11) -0.002(7) -0.064(9) -0.021(7)
C108 0.103(11) 0.067(8) 0.121(12) 0.014(8) -0.039(9) -0.045(8)
C110 0.127(13) 0.22(2) 0.063(8) -0.016(10) -0.018(8) -0.129(14)
C111 0.158(13) 0.170(15) 0.062(7) 0.011(9) 0.041(8) 0.095(12)
C112 0.075(8) 0.068(7) 0.079(7) -0.007(6) -0.003(6) -0.042(6)
C113 0.060(7) 0.149(12) 0.079(8) 0.002(8) -0.004(6) -0.057(8)
C114 0.107(11) 0.131(11) 0.078(8) -0.023(8) -0.009(8) -0.024(9)
N8 0.106(9) 0.128(10) 0.099(8) 0.002(7) -0.025(7) -0.047(8)
C115 0.166(17) 0.21(2) 0.083(10) -0.024(12) -0.011(11) 0.084(16)
C116 0.19(2) 0.124(15) 0.118(14) 0.010(10) 0.044(14) 0.032(12)
C117 0.064(8) 0.243(16) 0.078(8) 0.092(9) 0.023(6) 0.080(9)
C118 0.023(4) 0.125(9) 0.044(5) 0.029(5) -0.009(3) -0.005(5)
C119 0.038(5) 0.095(7) 0.047(5) 0.002(5) -0.004(4) -0.029(5)
C120 0.042(5) 0.158(11) 0.044(5) 0.009(6) -0.003(4) -0.030(6)
C121 0.088(10) 0.262(17) 0.066(8) 0.072(10) 0.008(7) 0.064(10)
C122 0.101(10) 0.305(19) 0.103(10) 0.121(11) 0.046(8) 0.126(12)
O26 0.43(3) 0.34(2) 0.32(3) -0.17(2) 0.12(2) -0.29(3)

loop_
_atom_type_symbol
_atom_type_description
_atom_type_scat_dispersion_real
_atom_type_scat_dispersion_imag
_atom_type_scat_source
C C 0.0033 0.0016 'International Tables Vol C Tables 4.2.6.8 and 6.1.1.4'
H H 0.0000 0.0000 'International Tables Vol C Tables 4.2.6.8 and 6.1.1.4'
Cu Cu 0.3201 1.2651 'International Tables Vol C Tables 4.2.6.8 and 6.1.1.4'
Fe Fe 0.3463 0.8444 'International Tables Vol C Tables 4.2.6.8 and 6.1.1.4'
Mo Mo -1.6832 0.6857 'International Tables Vol C Tables 4.2.6.8 and 6.1.1.4'
N N 0.0061 0.0033 'International Tables Vol C Tables 4.2.6.8 and 6.1.1.4'
O O 0.0106 0.0060 'International Tables Vol C Tables 4.2.6.8 and 6.1.1.4'
P P 0.1023 0.0942 'International Tables Vol C Tables 4.2.6.8 and 6.1.1.4'

loop_
_geom_angle_atom_site_label_1
_geom_angle_atom_site_label_2
_geom_angle_atom_site_label_3
_geom_angle
_geom_angle_site_symmetry_1
_geom_angle_site_symmetry_3
O1 Fe1 O1 180.0 2_566 .
O1 Fe1 O9 88.12(18) . .
O1 Fe1 O9 91.88(18) . 2_566
O1 Fe1 O9 91.89(18) 2_566 .
O1 Fe1 O9 88.11(18) 2_566 2_566
O9 Fe1 O9 180.0 2_566 .
O27 Fe1 O1 86.93(17) 2_566 .
O27 Fe1 O1 93.07(17) 2_566 2_566
O27 Fe1 O1 86.92(17) . 2_566
O27 Fe1 O1 93.07(17) . .
O27 Fe1 O9 88.18(17) 2_566 2_566
O27 Fe1 O9 88.19(17) . .
O27 Fe1 O9 91.82(17) . 2_566
O27 Fe1 O9 91.82(17) 2_566 .
O27 Fe1 O27 180.0(2) 2_566 .
O1 Mo1 O27 70.06(14) 2_566 .
O8 Mo1 O1 71.16(17) . 2_566
O8 Mo1 O27 79.93(17) . .
O11 Mo1 O1 161.8(2) . 2_566
O11 Mo1 O8 99.7(2) . .
O11 Mo1 O15 101.8(2) . .
O11 Mo1 O27 93.2(2) . .
O15 Mo1 O1 80.01(18) . 2_566
O15 Mo1 O8 144.7(2) . .
O15 Mo1 O27 71.16(18) . .
O18 Mo1 O1 91.8(2) . 2_566
O18 Mo1 O8 102.7(2) . .
O18 Mo1 O11 105.8(2) . .
O18 Mo1 O15 98.1(2) . .
O18 Mo1 O27 160.0(2) . .
O6 Mo2 O1 92.0(2) . 2_566
O6 Mo2 O8 102.6(2) . .
O6 Mo2 O9 160.7(2) . 2_566
O6 Mo2 O16 97.6(2) . .
O8 Mo2 O1 70.82(17) . 2_566
O8 Mo2 O9 81.27(17) . 2_566
O9 Mo2 O1 71.22(15) 2_566 2_566
O14 Mo2 O1 161.6(2) . 2_566
O14 Mo2 O6 105.5(3) . .
O14 Mo2 O8 99.4(2) . .
O14 Mo2 O9 92.3(2) . 2_566
O14 Mo2 O16 102.8(3) . .
O16 Mo2 O1 79.82(17) . 2_566
O16 Mo2 O8 144.64(19) . .
O16 Mo2 O9 70.72(16) . 2_566
O5 Mo3 O3 71.27(15) 2_667 2_667
O7 Mo3 O3 81.12(18) . 2_667
O7 Mo3 O5 71.45(18) . 2_667
O10 Mo3 O3 70.87(17) . 2_667
O10 Mo3 O5 79.37(18) . 2_667
O10 Mo3 O7 144.7(2) . .
O19 Mo3 O3 160.4(2) . 2_667
O19 Mo3 O5 91.4(2) . 2_667
O19 Mo3 O7 102.4(2) . .
O19 Mo3 O10 97.6(2) . .
O22 Mo3 O3 92.5(2) . 2_667
O22 Mo3 O5 162.3(2) . 2_667
O22 Mo3 O7 99.9(3) . .
O22 Mo3 O10 102.2(3) . .
O22 Mo3 O19 105.7(3) . .
O4 Mo4 O9 159.3(2) . .
O4 Mo4 O15 103.2(2) . .
O4 Mo4 O16 97.9(2) . 2_566
O4 Mo4 O27 90.4(2) . .
O15 Mo4 O9 80.26(17) . .
O15 Mo4 O27 71.78(18) . .
O16 Mo4 O9 70.46(17) 2_566 .
O16 Mo4 O15 144.6(2) 2_566 .
O16 Mo4 O27 80.01(17) 2_566 .
O17 Mo4 O4 105.6(3) . .
O17 Mo4 O9 93.7(2) . .
O17 Mo4 O15 99.1(2) . .
O17 Mo4 O16 102.3(2) . 2_566
O17 Mo4 O27 163.2(2) . .
O27 Mo4 O9 71.18(15) . .
O5 Mo5 O2 70.56(14) 2_667 .
O7 Mo5 O2 80.75(19) . .
O7 Mo5 O5 72.04(18) . 2_667
O7 Mo5 O12 145.3(2) . .
O12 Mo5 O2 70.79(19) . .
O12 Mo5 O5 79.94(18) . 2_667
O20 Mo5 O2 159.9(2) . .
O20 Mo5 O5 91.3(2) . 2_667
O20 Mo5 O7 102.2(3) . .
O20 Mo5 O12 98.4(3) . .
O20 Mo5 O23 105.7(3) . .
O23 Mo5 O2 93.3(2) . .
O23 Mo5 O5 162.4(2) . 2_667
O23 Mo5 O7 99.2(3) . .
O23 Mo5 O12 101.8(3) . .
P1 Cu1 P2 113.43(9) . .
N1 Cu1 P1 121.22(18) . .
N1 Cu1 P2 115.98(18) . .
N1 Cu1 N2 80.5(2) . .
N2 Cu1 P1 112.91(18) . .
N2 Cu1 P2 107.20(18) . .
P4 Cu2 P3 111.79(10) . .
N5 Cu2 P3 110.9(2) . .
N5 Cu2 P4 115.6(2) . .
N6 Cu2 P3 115.5(2) . .
N6 Cu2 P4 118.6(2) . .
N6 Cu2 N5 80.9(3) . .
O2 Mo6 O3 71.58(14) . .
O10 Mo6 O2 80.41(19) 2_667 .
O10 Mo6 O3 70.64(17) 2_667 .
O12 Mo6 O2 71.5(2) . .
O12 Mo6 O3 80.04(18) . .
O12 Mo6 O10 144.5(2) . 2_667
O13 Mo6 O2 163.1(2) . .
O13 Mo6 O3 93.6(2) . .
O13 Mo6 O10 102.7(3) . 2_667
O13 Mo6 O12 98.6(3) . .
O13 Mo6 O21 105.5(3) . .
O21 Mo6 O2 90.3(2) . .
O21 Mo6 O3 159.6(2) . .
O21 Mo6 O10 97.7(2) . 2_667
O21 Mo6 O12 103.6(2) . .
C15 P1 Cu1 113.5(3) . .
C15 P1 C30 102.8(3) . .
C15 P1 C45 106.3(4) . .
C30 P1 Cu1 118.4(3) . .
C30 P1 C45 101.5(4) . .
C45 P1 Cu1 112.9(3) . .
O2 Fe2 O2 180.0 2_667 .
O2 Fe2 O3 88.23(18) . .
O2 Fe2 O3 88.23(18) 2_667 2_667
O2 Fe2 O3 91.77(18) 2_667 .
O2 Fe2 O3 91.77(18) . 2_667
O3 Fe2 O3 180.0 2_667 .
O5 Fe2 O2 92.75(18) . .
O5 Fe2 O2 92.75(18) 2_667 2_667
O5 Fe2 O2 87.25(18) . 2_667
O5 Fe2 O2 87.25(18) 2_667 .
O5 Fe2 O3 91.28(19) 2_667 .
O5 Fe2 O3 88.72(19) 2_667 2_667
O5 Fe2 O3 88.72(19) . .
O5 Fe2 O3 91.28(19) . 2_667
O5 Fe2 O5 180.00(17) 2_667 .
C23 P2 Cu1 108.0(3) . .
C24 P2 Cu1 121.1(3) . .
C24 P2 C23 103.5(4) . .
C24 P2 C43 104.4(4) . .
C43 P2 Cu1 112.9(3) . .
C43 P2 C23 105.5(4) . .
C21 P3 Cu2 122.6(3) . .
C44 P3 Cu2 110.2(3) . .
C44 P3 C21 103.1(4) . .
C44 P3 C59 105.4(4) . .
C59 P3 Cu2 111.9(2) . .
C59 P3 C21 102.1(4) . .
C12 P4 Cu2 114.5(3) . .
C12 P4 C77 104.6(5) . .
C12 P4 C118 100.4(3) . .
C77 P4 Cu2 115.8(3) . .
C118 P4 Cu2 116.3(3) . .
C118 P4 C77 103.3(4) . .
Fe1 O1 Mo1 101.86(16) . 2_566
Fe1 O1 Mo2 100.35(18) . 2_566
Mo1 O1 Mo2 90.64(14) 2_566 2_566
C2 O1 Fe1 116.3(4) . .
C2 O1 Mo1 120.4(4) . 2_566
C2 O1 Mo2 122.4(3) . 2_566
Mo6 O2 Mo5 90.50(17) . .
Fe2 O2 Mo5 101.00(17) . .
Fe2 O2 Mo6 100.96(17) . .
C3 O2 Mo5 123.0(4) . .
C3 O2 Mo6 121.1(4) . .
C3 O2 Fe2 115.4(4) . .
Mo3 O3 Mo6 89.91(14) 2_667 .
Fe2 O3 Mo3 99.80(19) . 2_667
Fe2 O3 Mo6 99.21(16) . .
C1 O3 Mo3 121.3(4) . 2_667
C1 O3 Mo6 122.8(4) . .
C1 O3 Fe2 117.9(4) . .
Mo5 O5 Mo3 89.79(15) 2_667 2_667
Fe2 O5 Mo3 100.21(19) . 2_667
Fe2 O5 Mo5 101.19(16) . 2_667
C9 O5 Mo3 122.2(4) . 2_667
C9 O5 Mo5 120.3(4) . 2_667
C9 O5 Fe2 117.8(4) . .
Mo5 O7 Mo3 121.6(3) . .
Mo1 O8 Mo2 122.1(2) . .
Fe1 O9 Mo2 100.32(18) . 2_566
Fe1 O9 Mo4 99.79(16) . .
Mo2 O9 Mo4 90.37(14) 2_566 .
C6 O9 Fe1 116.6(4) . .
C6 O9 Mo2 122.0(4) . 2_566
C6 O9 Mo4 122.3(4) . .
Mo3 O10 Mo6 123.1(2) . 2_667
Mo6 O12 Mo5 121.5(3) . .
Mo4 O15 Mo1 121.3(3) . .
Mo2 O16 Mo4 122.7(2) . 2_566
C7 N1 Cu1 115.3(5) . .
C7 N1 C20 116.8(7) . .
C20 N1 Cu1 127.7(5) . .
C8 N2 Cu1 129.5(5) . .
C8 N2 C10 117.7(6) . .
C10 N2 Cu1 112.7(4) . .
C33 N3 C11 119.3(6) . .
C71 N4 C4 122.0(7) . .
O3 C1 C4 112.3(5) . 2_667
O1 C2 C11 113.5(5) . .
O2 C3 C4 115.9(5) . .
N4 C4 C1 111.1(6) . 2_667
N4 C4 C3 100.8(5) . .
N4 C4 C9 108.7(5) . .
C1 C4 C3 111.6(6) 2_667 .
C1 C4 C9 113.3(6) 2_667 .
C9 C4 C3 110.6(6) . .
C10 C5 C13 120.0(7) . .
O9 C6 C11 113.5(5) . 2_566
N1 C7 C10 114.6(7) . .
N1 C7 C16 123.1(7) . .
C16 C7 C10 122.2(6) . .
N2 C8 C27 123.5(7) . .
O5 C9 C4 113.3(5) . .
N2 C10 C5 121.6(6) . .
N2 C10 C7 116.6(6) . .
C5 C10 C7 121.9(7) . .
N3 C11 C2 109.3(5) . .
N3 C11 C6 108.8(6) . 2_566
N3 C11 C123 101.3(5) . .
C2 C11 C6 112.7(6) . 2_566
C2 C11 C123 112.4(6) . .
C6 C11 C123 111.6(5) 2_566 .
C17 C12 P4 123.0(7) . .
C19 C12 P4 117.0(7) . .
C19 C12 C17 119.8(8) . .
C5 C13 C33 120.6(7) . .
C27 C13 C5 118.1(6) . .
C27 C13 C33 121.2(6) . .
C15 C14 C41 119.6(9) . .
C14 C15 P1 124.1(6) . .
C26 C15 P1 116.7(6) . .
C26 C15 C14 119.2(8) . .
C7 C16 C22 119.2(7) . .
C12 C17 C52 118.7(9) . .
C28 N5 Cu2 128.8(6) . .
C28 N5 C29 118.0(7) . .
C29 N5 Cu2 113.2(5) . .
C48 N6 Cu2 113.9(6) . .
C70 N6 Cu2 128.7(7) . .
C70 N6 C48 116.4(10) . .
C20 C18 C22 119.5(8) . .
C12 C19 C32 121.1(8) . .
C18 C20 N1 123.6(7) . .
C25 C21 P3 123.3(7) . .
C25 C21 C78 116.7(9) . .
C78 C21 P3 120.0(8) . .
C16 C22 C38 119.3(8) . .
C18 C22 C16 117.7(8) . .
C18 C22 C38 122.9(8) . .
C46 C23 P2 117.4(7) . .
C46 C23 C65 119.5(9) . .
C65 C23 P2 122.8(8) . .
C49 C24 P2 122.4(6) . .
C73 C24 P2 119.6(8) . .
C73 C24 C49 117.9(8) . .
C21 C25 C87 120.9(11) . .
C15 C26 C40 121.3(8) . .
C8 C27 C13 118.9(7) . .
N5 C28 C55 122.7(9) . .
N5 C29 C35 122.1(8) . .
N5 C29 C48 114.9(7) . .
C35 C29 C48 123.1(8) . .
C34 C30 P1 118.9(6) . .
C34 C30 C39 120.1(8) . .
C39 C30 P1 121.0(6) . .
C32 C31 C52 121.9(8) . .
C31 C32 C19 118.7(8) . .
C61 O24 C42 118.3(7) . .
N3 C33 C13 118.4(7) . .
C30 C34 C51 120.0(9) . .
C50 C35 C29 118.7(8) . .
C37 C36 C39 120.5(8) . .
C36 C37 C51 119.8(9) . .
C36 C39 C30 118.9(8) . .
C47 C40 C26 118.1(9) . .
C47 C41 C14 119.2(9) . .
O24 C42 C53 122.0(9) . .
C43 C42 O24 115.8(8) . .
C43 C42 C53 122.2(9) . .
C42 C43 P2 117.4(7) . .
C42 C43 C54 118.4(9) . .
C54 C43 P2 123.6(8) . .
C56 O25 C98 116.2(8) . .
C56 C44 P3 120.0(7) . .
C56 C44 C69 117.8(10) . .
C69 C44 P3 121.5(8) . .
C61 C45 P1 119.6(7) . .
C61 C45 C64 116.7(8) . .
C64 C45 P1 123.4(7) . .
C23 C46 C81 121.5(12) . .
C41 C47 C40 122.6(8) . .
N6 C48 C29 116.7(9) . .
N6 C48 C94 121.6(8) . .
C94 C48 C29 121.7(8) . .
C82 C49 C24 118.8(9) . .
C35 C50 C55 119.9(7) . .
C35 C50 C71 119.6(8) . .
C55 C50 C71 120.4(8) . .
C37 C51 C34 120.6(9) . .
C31 C52 C17 119.8(9) . .
C88 C53 C42 118.4(12) . .
C68 C54 C43 118.8(11) . .
C50 C55 C28 118.4(8) . .
C44 C56 O25 115.2(9) . .
C44 C56 C66 123.1(10) . .
C66 C56 O25 121.7(10) . .
C58 N7 C57 111.6(8) . .
C58 N7 C63 105.9(6) . .
C63 N7 C57 109.6(8) . .
C67 N7 C57 106.8(6) . .
C67 N7 C58 111.6(8) . .
C67 N7 C63 111.5(9) . .
C60 C57 N7 116.4(7) . .
N7 C58 C76 114.7(7) . .
C57 C60 C72 109.7(7) . .
O24 C61 C45 119.8(8) . .
C80 C61 O24 118.1(9) . .
C80 C61 C45 122.1(9) . .
C95 C63 N7 115.0(7) . .
C91 C64 C45 120.1(10) . .
C23 C65 C93 117.7(11) . .
C103 C66 C56 120.5(12) . .
N7 C67 C75 116.7(7) . .
C88 C68 C54 120.9(10) . .
C44 C69 C89 120.4(10) . .
C92 C70 N6 124.1(10) . .
N4 C71 C50 118.8(8) . .
C79 C72 C60 112.7(8) . .
C24 C73 C84 121.3(10) . .
C116 C74 C76 117.1(12) . .
C97 C75 C67 110.4(8) . .
C58 C76 C74 110.3(8) . .
C90 C77 P4 123.4(9) . .
C90 C77 C98 117.0(11) . .
C98 C77 P4 119.6(8) . .
C108 C78 C21 120.8(11) . .
C61 C80 C86 119.2(11) . .
C101 C81 C46 119.5(12) . .
C85 C82 C49 122.9(11) . .
C85 C84 C73 120.0(10) . .
C84 C85 C82 119.0(10) . .
C91 C86 C80 120.0(11) . .
C107 C87 C25 119.5(12) . .
C53 C88 C68 121.3(11) . .
C103 C89 C69 119.6(10) . .
C110 C90 C77 122.2(12) . .
C64 C91 C86 122.0(11) . .
C70 C92 C96 121.3(10) . .
C101 C93 C65 121.4(13) . .
C48 C94 C96 120.7(10) . .
C63 C95 C111 110.0(9) . .
C92 C96 C94 115.7(12) . .
C92 C96 C106 124.0(11) . .
C94 C96 C106 120.3(12) . .
C102 C97 C75 114.5(10) . .
C77 C98 O25 120.8(10) . .
C104 C98 O25 119.9(10) . .
C104 C98 C77 119.2(10) . .
C83 C99 C109 120.0 . .
C99 C83 C59 120.0 . .
C83 C59 P3 117.3(4) . .
C83 C59 C62 120.0 . .
C62 C59 P3 122.6(4) . .
C100 C62 C59 120.0 . .
C62 C100 C109 120.0 . .
C100 C109 C99 120.0 . .
C81 C101 C93 120.3(11) . .
C66 C103 C89 118.4(12) . .
C105 C104 C98 122.0(14) . .
C104 C105 C110 119.8(14) . .
C108 C107 C87 122.2(12) . .
C107 C108 C78 119.8(12) . .
C90 C110 C105 119.6(12) . .
C115 C111 C95 116.3(12) . .
N8 C114 O26 115.0(15) . .
C112 N8 C113 124.7(14) . .
C112 N8 C114 120.6(14) . .
C114 N8 C113 114.3(14) . .
C118 C117 C122 120.0 . .
C117 C118 P4 117.3(4) . .
C119 C118 P4 122.7(4) . .
C119 C118 C117 120.0 . .
C118 C119 C120 120.0 . .
C121 C120 C119 120.0 . .
C120 C121 C122 120.0 . .
C121 C122 C117 120.0 . .
Fe1 O27 Mo1 101.16(17) . .
Fe1 O27 Mo4 100.84(17) . .
Mo4 O27 Mo1 89.85(15) . .
C123 O27 Fe1 115.9(4) . .
C123 O27 Mo1 123.4(4) . .
C123 O27 Mo4 120.6(4) . .
O27 C123 C11 114.7(5) . .

loop_
_geom_bond_atom_site_label_1
_geom_bond_atom_site_label_2
_geom_bond_distance
_geom_bond_site_symmetry_2
Fe1 O1 1.984(4) 2_566
Fe1 O1 1.984(4) .
Fe1 O9 1.989(4) .
Fe1 O9 1.989(4) 2_566
Fe1 O27 1.977(4) .
Fe1 O27 1.977(4) 2_566
Mo1 O1 2.360(4) 2_566
Mo1 O8 1.923(5) .
Mo1 O11 1.700(5) .
Mo1 O15 1.923(5) .
Mo1 O18 1.697(5) .
Mo1 O27 2.386(4) .
Mo2 O1 2.374(5) 2_566
Mo2 O6 1.739(6) .
Mo2 O8 1.924(5) .
Mo2 O9 2.370(4) 2_566
Mo2 O14 1.693(6) .
Mo2 O16 1.920(5) .
Mo3 O3 2.385(5) 2_667
Mo3 O5 2.383(5) 2_667
Mo3 O7 1.928(5) .
Mo3 O10 1.914(5) .
Mo3 O19 1.737(6) .
Mo3 O22 1.698(6) .
Mo4 O4 1.706(5) .
Mo4 O9 2.381(4) .
Mo4 O15 1.922(5) .
Mo4 O16 1.921(5) 2_566
Mo4 O17 1.701(6) .
Mo4 O27 2.360(4) .
Mo5 O2 2.370(5) .
Mo5 O5 2.367(4) 2_667
Mo5 O7 1.913(6) .
Mo5 O12 1.921(5) .
Mo5 O20 1.702(5) .
Mo5 O23 1.706(5) .
Cu1 P1 2.228(2) .
Cu1 P2 2.246(2) .
Cu1 N1 2.039(6) .
Cu1 N2 2.086(5) .
Cu2 P3 2.252(2) .
Cu2 P4 2.247(3) .
Cu2 N5 2.076(6) .
Cu2 N6 2.029(9) .
Mo6 O2 2.344(5) .
Mo6 O3 2.389(4) .
Mo6 O10 1.923(5) 2_667
Mo6 O12 1.914(5) .
Mo6 O13 1.712(6) .
Mo6 O21 1.712(5) .
P1 C15 1.821(8) .
P1 C30 1.830(9) .
P1 C45 1.841(9) .
Fe2 O2 1.985(4) .
Fe2 O2 1.984(4) 2_667
Fe2 O3 1.992(4) .
Fe2 O3 1.992(4) 2_667
Fe2 O5 1.981(4) 2_667
Fe2 O5 1.981(4) .
P2 C23 1.843(8) .
P2 C24 1.815(8) .
P2 C43 1.818(9) .
P3 C21 1.826(9) .
P3 C44 1.821(10) .
P3 C59 1.823(5) .
P4 C12 1.825(8) .
P4 C77 1.858(12) .
P4 C118 1.828(5) .
O1 Mo1 2.360(4) 2_566
O1 Mo2 2.374(5) 2_566
O1 C2 1.445(7) .
O2 C3 1.425(8) .
O3 Mo3 2.385(5) 2_667
O3 C1 1.455(7) .
O5 Mo3 2.383(5) 2_667
O5 Mo5 2.367(4) 2_667
O5 C9 1.429(7) .
O9 Mo2 2.370(4) 2_566
O9 C6 1.433(7) .
O10 Mo6 1.923(5) 2_667
O16 Mo4 1.921(5) 2_566
N1 C7 1.357(9) .
N1 C20 1.360(9) .
N2 C8 1.335(9) .
N2 C10 1.353(9) .
N3 C11 1.479(8) .
N3 C33 1.256(10) .
N4 C4 1.455(9) .
N4 C71 1.266(11) .
C1 C4 1.510(9) 2_667
C2 C11 1.518(9) .
C3 C4 1.568(10) .
C4 C1 1.510(9) 2_667
C4 C9 1.556(9) .
C5 C10 1.371(9) .
C5 C13 1.386(10) .
C6 C11 1.522(9) 2_566
C7 C10 1.492(10) .
C7 C16 1.365(11) .
C8 C27 1.373(10) .
C11 C6 1.522(9) 2_566
C11 C123 1.551(10) .
C12 C17 1.389(12) .
C12 C19 1.372(12) .
C13 C27 1.377(11) .
C13 C33 1.504(9) .
C14 C15 1.395(11) .
C14 C41 1.396(12) .
C15 C26 1.371(11) .
C16 C22 1.410(11) .
C17 C52 1.410(13) .
N5 C28 1.346(11) .
N5 C29 1.364(11) .
N6 C48 1.353(10) .
N6 C70 1.348(13) .
C18 C20 1.356(12) .
C18 C22 1.394(12) .
C19 C32 1.405(12) .
C21 C25 1.370(13) .
C21 C78 1.405(13) .
C22 C38 1.511(13) .
C23 C46 1.369(14) .
C23 C65 1.380(14) .
C24 C49 1.411(12) .
C24 C73 1.373(13) .
C25 C87 1.394(14) .
C26 C40 1.389(11) .
C28 C55 1.398(12) .
C29 C35 1.401(10) .
C29 C48 1.477(12) .
C30 C34 1.367(11) .
C30 C39 1.419(11) .
C31 C32 1.347(13) .
C31 C52 1.374(14) .
O24 C42 1.385(10) .
O24 C61 1.385(11) .
C34 C51 1.386(13) .
C35 C50 1.378(11) .
C36 C37 1.379(14) .
C36 C39 1.389(13) .
C37 C51 1.384(13) .
C40 C47 1.368(14) .
C41 C47 1.353(14) .
C42 C43 1.374(13) .
C42 C53 1.388(13) .
C43 C54 1.406(12) .
O25 C56 1.397(11) .
O25 C98 1.405(11) .
C44 C56 1.360(14) .
C44 C69 1.389(12) .
C45 C61 1.405(13) .
C45 C64 1.418(13) .
C46 C81 1.377(14) .
C48 C94 1.377(14) .
C49 C82 1.372(12) .
C50 C55 1.387(13) .
C50 C71 1.505(10) .
C53 C88 1.352(16) .
C54 C68 1.380(16) .
C56 C66 1.391(15) .
N7 C57 1.539(12) .
N7 C58 1.510(12) .
N7 C63 1.517(12) .
N7 C67 1.508(13) .
C57 C60 1.490(13) .
C58 C76 1.524(14) .
C60 C72 1.523(14) .
C61 C80 1.374(13) .
C63 C95 1.517(15) .
C64 C91 1.356(14) .
C65 C93 1.409(14) .
C66 C103 1.384(16) .
C67 C75 1.557(14) .
C68 C88 1.374(18) .
C69 C89 1.443(15) .
C70 C92 1.332(19) .
C72 C79 1.483(15) .
C73 C84 1.401(14) .
C74 C76 1.535(15) .
C74 C116 1.36(2) .
C75 C97 1.494(16) .
C77 C90 1.395(13) .
C77 C98 1.401(15) .
C78 C108 1.395(17) .
C80 C86 1.376(16) .
C81 C101 1.350(19) .
C82 C85 1.360(15) .
C84 C85 1.356(16) .
C86 C91 1.368(17) .
C87 C107 1.351(17) .
C89 C103 1.396(18) .
C90 C110 1.345(18) .
C92 C96 1.371(18) .
C93 C101 1.352(19) .
C94 C96 1.401(14) .
C95 C111 1.556(18) .
C96 C106 1.535(19) .
C97 C102 1.489(16) .
C98 C104 1.384(18) .
C99 C83 1.3900 .
C99 C109 1.3900 .
C83 C59 1.3900 .
C59 C62 1.3900 .
C62 C100 1.3900 .
C100 C109 1.3900 .
C104 C105 1.331(17) .
C105 C110 1.38(2) .
C107 C108 1.305(18) .
C111 C115 1.38(2) .
C112 N8 1.248(16) .
C113 N8 1.459(17) .
C114 N8 1.346(19) .
C114 O26 1.64(2) .
C117 C118 1.3900 .
C117 C122 1.3900 .
C118 C119 1.3900 .
C119 C120 1.3900 .
C120 C121 1.3900 .
C121 C122 1.3900 .
O27 C123 1.420(7) .

loop_
_smtbx_masks_void_nr
_smtbx_masks_void_average_x
_smtbx_masks_void_average_y
_smtbx_masks_void_average_z
_smtbx_masks_void_volume
_smtbx_masks_void_count_electrons
1 0.000 0.000 -0.854 2710.2 549.0
